data_4103076
loop_
_publ_author_name
'Toby Wai-Shan Chow'
'Ella Lai-Ming Wong'
'Zhen Guo'
'Yungen Liu'
'Jie-Sheng Huang'
'Chi-Ming Che'

_publ_section_title
;
 cis-Dihydroxylation of Alkenes with Oxone Catalyzed by Iron Complexes of
 a Macrocyclic Tetraaza Ligand and Reaction Mechanism by ESI-MS
 Spectrometry and DFT Calculations
;
_journal_name_full 'Journal of the American Chemical Society'
_journal_page_first 13229
_journal_page_last 13239
_journal_paper_doi 10.1021/ja100967g
_journal_volume 132
_journal_year 2010
_chemical_formula_moiety 'C16 H20 Cl2 Fe N4, C2 H3 N, Cl O4'
_chemical_formula_sum 'C18 H23 Cl3 Fe N5 O4'
_chemical_formula_weight 535.61
_chemical_name_systematic
;
 ?
;
_space_group_IT_number 62
_symmetry_cell_setting orthorhombic
_symmetry_Int_Tables_number 62
_symmetry_space_group_name_Hall '-P 2ac 2n'
_symmetry_space_group_name_H-M 'P n m a'
_atom_sites_solution_hydrogens geom
_atom_sites_solution_primary direct
_atom_sites_solution_secondary difmap
_audit_creation_method SHELXL-97
_cell_angle_alpha 90.00
_cell_angle_beta 90.00
_cell_angle_gamma 90.00
_cell_formula_units_Z 4
_cell_length_a 13.806(3)
_cell_length_b 9.909(2)
_cell_length_c 16.903(4)
_cell_measurement_reflns_used 13113
_cell_measurement_temperature 301(2)
_cell_measurement_theta_max 25.68
_cell_measurement_theta_min 1.91
_cell_volume 2312.4(9)
_computing_cell_refinement 'SAINT (Bruker, 2006)'
_computing_data_collection 'SMART (Bruker, 1998)'
_computing_data_reduction 'SAINT & CrystalStructure (Rigaku/MSC and Rigaku Corporation, 2006)'
_computing_molecular_graphics 'Ortep-3 for Windows (Farrugia, 1997)'
_computing_publication_material 'WinGX publication routines (Farrugia, 1999)'
_computing_structure_refinement 'SHELXL-97 (Sheldrick, 2008)'
_computing_structure_solution 'SHELXS-97 (Sheldrick, 2008)'
_diffrn_ambient_temperature 301(2)
_diffrn_measured_fraction_theta_full 0.997
_diffrn_measured_fraction_theta_max 0.997
_diffrn_measurement_device_type 'Bruker SMART 1000 CCD'
_diffrn_measurement_method \w
_diffrn_radiation_monochromator graphite
_diffrn_radiation_source 'fine-focus sealed tube'
_diffrn_radiation_type MoK\a
_diffrn_radiation_wavelength 0.71073
_diffrn_reflns_av_R_equivalents 0.0189
_diffrn_reflns_av_sigmaI/netI 0.0133
_diffrn_reflns_limit_h_max 16
_diffrn_reflns_limit_h_min -16
_diffrn_reflns_limit_k_max 12
_diffrn_reflns_limit_k_min -11
_diffrn_reflns_limit_l_max 20
_diffrn_reflns_limit_l_min -19
_diffrn_reflns_number 13113
_diffrn_reflns_theta_full 25.68
_diffrn_reflns_theta_max 25.68
_diffrn_reflns_theta_min 1.90
_diffrn_standards_number 0
_exptl_absorpt_coefficient_mu 1.033
_exptl_absorpt_correction_type none
_exptl_crystal_colour yellow
_exptl_crystal_density_diffrn 1.538
_exptl_crystal_density_method 'not measured'
_exptl_crystal_description plate
_exptl_crystal_F_000 1100
_exptl_crystal_size_max 0.46
_exptl_crystal_size_mid 0.14
_exptl_crystal_size_min 0.09
_refine_diff_density_max 0.263
_refine_diff_density_min -0.236
_refine_diff_density_rms 0.044
_refine_ls_extinction_method none
_refine_ls_goodness_of_fit_ref 1.031
_refine_ls_hydrogen_treatment constr
_refine_ls_matrix_type full
_refine_ls_number_parameters 158
_refine_ls_number_reflns 2325
_refine_ls_number_restraints 0
_refine_ls_restrained_S_all 1.031
_refine_ls_R_factor_all 0.0379
_refine_ls_R_factor_gt 0.0295
_refine_ls_shift/su_max 0.001
_refine_ls_shift/su_mean 0.000
_refine_ls_structure_factor_coef Fsqd
_refine_ls_weighting_details 'calc w=1/[\s^2^(Fo^2^)+(0.0433P)^2^+1.2605P] where P=(Fo^2^+2Fc^2^)/3'
_refine_ls_weighting_scheme calc
_refine_ls_wR_factor_gt 0.0797
_refine_ls_wR_factor_ref 0.0866
_reflns_number_gt 1933
_reflns_number_total 2325
_reflns_threshold_expression I>2\s(I)
_cod_data_source_file ja100967g_si_002_2.cif
_cod_data_source_block complex1_ClO4
_cod_database_code 4103076

loop_
_symmetry_equiv_pos_as_xyz
'x, y, z'
'-x+1/2, -y, z+1/2'
'x+1/2, -y+1/2, -z+1/2'
'-x, y+1/2, -z'
'-x, -y, -z'
'x-1/2, y, -z-1/2'
'-x-1/2, y-1/2, z-1/2'
'x, -y-1/2, z'

loop_
_atom_site_label
_atom_site_type_symbol
_atom_site_fract_x
_atom_site_fract_y
_atom_site_fract_z
_atom_site_U_iso_or_equiv
_atom_site_adp_type
_atom_site_occupancy
_atom_site_symmetry_multiplicity
_atom_site_calc_flag
_atom_site_refinement_flags
C1 C 0.88184(17) 0.8743(2) 0.47480(13) 0.0511(5) Uani 1 1 d .
H1A H 0.9509 0.8582 0.4700 0.061 Uiso 1 1 calc R
H1B H 0.8725 0.9469 0.5125 0.061 Uiso 1 1 calc R
C2 C 0.84253(15) 0.9169(2) 0.39577(12) 0.0429(5) Uani 1 1 d .
C3 C 0.89329(17) 0.9885(2) 0.33924(14) 0.0552(6) Uani 1 1 d .
H3 H 0.9573 1.0136 0.3480 0.066 Uiso 1 1 calc R
C4 C 0.84719(18) 1.0219(3) 0.26966(14) 0.0626(7) Uani 1 1 d .
H4 H 0.8801 1.0705 0.2310 0.075 Uiso 1 1 calc R
C5 C 0.75245(18) 0.9835(2) 0.25721(14) 0.0577(6) Uani 1 1 d .
H5 H 0.7214 1.0032 0.2098 0.069 Uiso 1 1 calc R
C6 C 0.70472(15) 0.9150(2) 0.31671(12) 0.0439(5) Uani 1 1 d .
C7 C 0.59955(16) 0.8741(2) 0.31433(14) 0.0538(6) Uani 1 1 d .
H7A H 0.5602 0.9474 0.3347 0.065 Uiso 1 1 calc R
H7B H 0.5806 0.8584 0.2598 0.065 Uiso 1 1 calc R
C8 C 0.8437(3) 0.7500 0.59345(19) 0.0678(10) Uani 1 2 d S
H8A H 0.8136 0.8296 0.6146 0.102 Uiso 0.50 1 calc PR
H8B H 0.9110 0.7490 0.6076 0.102 Uiso 1 2 calc SR
H8C H 0.8124 0.6714 0.6147 0.102 Uiso 0.50 1 calc PR
C10 C 0.4760(2) 0.7500 0.3841(2) 0.0588(9) Uani 1 2 d S
H10A H 0.4619 0.8293 0.4147 0.088 Uiso 0.50 1 calc PR
H10B H 0.4621 0.6711 0.4151 0.088 Uiso 0.50 1 calc PR
H10C H 0.4367 0.7496 0.3373 0.088 Uiso 1 2 calc SR
C11 C 0.9111(3) 0.7500 0.8321(2) 0.0648(9) Uani 1 2 d S
C12 C 0.8598(4) 0.7500 0.9071(2) 0.0886(14) Uani 1 2 d S
H12A H 0.8592 0.8397 0.9285 0.133 Uiso 0.50 1 calc PR
H12B H 0.8919 0.6903 0.9434 0.133 Uiso 0.50 1 calc PR
H12C H 0.7945 0.7200 0.8989 0.133 Uiso 0.50 1 calc PR
Cl1 Cl 0.62324(5) 0.92297(6) 0.53629(4) 0.0658(2) Uani 1 1 d .
Cl2 Cl 0.15438(6) 0.7500 0.42484(5) 0.0542(2) Uani 1 2 d S
Fe1 Fe 0.68108(3) 0.7500 0.46517(2) 0.03872(14) Uani 1 2 d S
N1 N 0.74953(12) 0.88444(16) 0.38440(9) 0.0390(4) Uani 1 1 d .
N2 N 0.83423(18) 0.7500 0.50531(14) 0.0431(6) Uani 1 2 d S
N3 N 0.58032(17) 0.7500 0.36150(14) 0.0418(5) Uani 1 2 d S
N4 N 0.9501(3) 0.7500 0.7740(2) 0.0950(12) Uani 1 2 d S
O1 O 0.11180(18) 0.8658(2) 0.39000(13) 0.0963(7) Uani 1 1 d .
O2 O 0.2543(2) 0.7500 0.4102(2) 0.1187(13) Uani 1 2 d S
O3 O 0.1322(3) 0.7500 0.50684(17) 0.1018(11) Uani 1 2 d S

loop_
_atom_site_aniso_label
_atom_site_aniso_U_11
_atom_site_aniso_U_22
_atom_site_aniso_U_33
_atom_site_aniso_U_23
_atom_site_aniso_U_13
_atom_site_aniso_U_12
C1 0.0538(12) 0.0470(12) 0.0524(12) 0.0007(10) -0.0088(10) -0.0088(10)
C2 0.0453(11) 0.0365(10) 0.0468(11) -0.0013(9) -0.0011(9) -0.0038(8)
C3 0.0471(12) 0.0540(13) 0.0647(14) 0.0081(12) 0.0041(10) -0.0097(10)
C4 0.0648(15) 0.0622(15) 0.0608(15) 0.0195(12) 0.0115(12) -0.0106(12)
C5 0.0641(14) 0.0591(14) 0.0500(12) 0.0175(11) -0.0026(11) -0.0030(12)
C6 0.0474(11) 0.0386(11) 0.0457(11) 0.0079(9) -0.0023(9) 0.0003(9)
C7 0.0494(12) 0.0530(13) 0.0591(13) 0.0154(11) -0.0092(10) -0.0010(10)
C8 0.095(3) 0.072(2) 0.0368(16) 0.000 -0.0082(17) 0.000
C10 0.0401(17) 0.056(2) 0.080(2) 0.000 0.0096(16) 0.000
C11 0.074(2) 0.056(2) 0.064(2) 0.000 -0.0062(19) 0.000
C12 0.130(4) 0.072(3) 0.064(2) 0.000 0.017(3) 0.000
Cl1 0.0817(4) 0.0501(4) 0.0655(4) -0.0144(3) 0.0173(3) 0.0110(3)
Cl2 0.0496(4) 0.0576(5) 0.0553(5) 0.000 -0.0013(3) 0.000
Fe1 0.0458(2) 0.0331(2) 0.0373(2) 0.000 0.00675(17) 0.000
N1 0.0427(9) 0.0347(8) 0.0396(8) 0.0027(7) 0.0016(7) -0.0016(7)
N2 0.0516(14) 0.0442(13) 0.0336(12) 0.000 -0.0036(10) 0.000
N3 0.0379(12) 0.0370(12) 0.0504(13) 0.000 0.0018(10) 0.000
N4 0.091(3) 0.123(3) 0.071(2) 0.000 0.012(2) 0.000
O1 0.1144(17) 0.0864(15) 0.0881(14) 0.0182(12) 0.0109(12) 0.0380(13)
O2 0.0476(16) 0.156(3) 0.153(3) 0.000 0.0078(19) 0.000
O3 0.115(3) 0.140(3) 0.0500(15) 0.000 -0.0026(17) 0.000

loop_
_atom_type_symbol
_atom_type_description
_atom_type_scat_dispersion_real
_atom_type_scat_dispersion_imag
_atom_type_scat_source
C C 0.0033 0.0016 'International Tables Vol C Tables 4.2.6.8 and 6.1.1.4'
H H 0.0000 0.0000 'International Tables Vol C Tables 4.2.6.8 and 6.1.1.4'
Cl Cl 0.1484 0.1585 'International Tables Vol C Tables 4.2.6.8 and 6.1.1.4'
Fe Fe 0.3463 0.8444 'International Tables Vol C Tables 4.2.6.8 and 6.1.1.4'
N N 0.0061 0.0033 'International Tables Vol C Tables 4.2.6.8 and 6.1.1.4'
O O 0.0106 0.0060 'International Tables Vol C Tables 4.2.6.8 and 6.1.1.4'

loop_
_geom_angle_atom_site_label_1
_geom_angle_atom_site_label_2
_geom_angle_atom_site_label_3
_geom_angle
_geom_angle_site_symmetry_1
_geom_angle_site_symmetry_3
N2 C1 C2 112.42(18) . .
N2 C1 H1A 109.1 . .
C2 C1 H1A 109.1 . .
N2 C1 H1B 109.1 . .
C2 C1 H1B 109.1 . .
H1A C1 H1B 107.9 . .
N1 C2 C3 120.75(19) . .
N1 C2 C1 113.99(18) . .
C3 C2 C1 125.2(2) . .
C4 C3 C2 118.7(2) . .
C4 C3 H3 120.7 . .
C2 C3 H3 120.7 . .
C3 C4 C5 120.2(2) . .
C3 C4 H4 119.9 . .
C5 C4 H4 119.9 . .
C4 C5 C6 118.5(2) . .
C4 C5 H5 120.7 . .
C6 C5 H5 120.7 . .
N1 C6 C5 121.0(2) . .
N1 C6 C7 114.07(18) . .
C5 C6 C7 124.91(19) . .
N3 C7 C6 112.30(18) . .
N3 C7 H7A 109.1 . .
C6 C7 H7A 109.1 . .
N3 C7 H7B 109.1 . .
C6 C7 H7B 109.1 . .
H7A C7 H7B 107.9 . .
N2 C8 H8A 109.5 . .
N2 C8 H8B 109.5 . .
H8A C8 H8B 109.5 . .
N2 C8 H8C 109.5 . .
H8A C8 H8C 109.5 . .
H8B C8 H8C 109.5 . .
N3 C10 H10A 109.5 . .
N3 C10 H10B 109.5 . .
H10A C10 H10B 109.5 . .
N3 C10 H10C 109.5 . .
H10A C10 H10C 109.5 . .
H10B C10 H10C 109.5 . .
N4 C11 C12 179.5(5) . .
C11 C12 H12A 109.5 . .
C11 C12 H12B 109.5 . .
H12A C12 H12B 109.5 . .
C11 C12 H12C 109.5 . .
H12A C12 H12C 109.5 . .
H12B C12 H12C 109.5 . .
O2 Cl2 O1 109.56(14) . 8_575
O2 Cl2 O1 109.56(14) . .
O1 Cl2 O1 108.1(2) 8_575 .
O2 Cl2 O3 112.6(2) . .
O1 Cl2 O3 108.43(12) 8_575 .
O1 Cl2 O3 108.43(12) . .
N1 Fe1 N1 77.48(9) 8_575 .
N1 Fe1 N2 76.89(7) 8_575 .
N1 Fe1 N2 76.89(7) . .
N1 Fe1 N3 76.92(7) 8_575 .
N1 Fe1 N3 76.92(7) . .
N2 Fe1 N3 146.23(9) . .
N1 Fe1 Cl1 168.81(5) 8_575 .
N1 Fe1 Cl1 91.35(5) . .
N2 Fe1 Cl1 100.10(5) . .
N3 Fe1 Cl1 101.46(5) . .
N1 Fe1 Cl1 91.35(5) 8_575 8_575
N1 Fe1 Cl1 168.81(5) . 8_575
N2 Fe1 Cl1 100.10(5) . 8_575
N3 Fe1 Cl1 101.46(5) . 8_575
Cl1 Fe1 Cl1 99.81(4) . 8_575
C6 N1 C2 120.87(17) . .
C6 N1 Fe1 119.06(13) . .
C2 N1 Fe1 118.99(13) . .
C1 N2 C1 111.7(2) 8_575 .
C1 N2 C8 107.86(16) 8_575 .
C1 N2 C8 107.86(16) . .
C1 N2 Fe1 108.35(13) 8_575 .
C1 N2 Fe1 108.35(13) . .
C8 N2 Fe1 112.8(2) . .
C7 N3 C7 111.3(2) 8_575 .
C7 N3 C10 108.04(16) 8_575 .
C7 N3 C10 108.04(16) . .
C7 N3 Fe1 107.97(13) 8_575 .
C7 N3 Fe1 107.97(13) . .
C10 N3 Fe1 113.6(2) . .

loop_
_geom_bond_atom_site_label_1
_geom_bond_atom_site_label_2
_geom_bond_distance
_geom_bond_site_symmetry_2
C1 N2 1.488(3) .
C1 C2 1.503(3) .
C1 H1A 0.9700 .
C1 H1B 0.9700 .
C2 N1 1.338(3) .
C2 C3 1.381(3) .
C3 C4 1.378(3) .
C3 H3 0.9300 .
C4 C5 1.378(3) .
C4 H4 0.9300 .
C5 C6 1.381(3) .
C5 H5 0.9300 .
C6 N1 1.336(2) .
C6 C7 1.508(3) .
C7 N3 1.489(3) .
C7 H7A 0.9700 .
C7 H7B 0.9700 .
C8 N2 1.496(4) .
C8 H8A 0.9600 .
C8 H8B 0.9600 .
C8 H8C 0.9600 .
C10 N3 1.491(4) .
C10 H10A 0.9600 .
C10 H10B 0.9600 .
C10 H10C 0.9600 .
C11 N4 1.119(5) .
C11 C12 1.451(6) .
C12 H12A 0.9600 .
C12 H12B 0.9600 .
C12 H12C 0.9600 .
Cl1 Fe1 2.2407(7) .
Cl2 O2 1.402(3) .
Cl2 O1 1.417(2) 8_575
Cl2 O1 1.417(2) .
Cl2 O3 1.419(3) .
Fe1 N1 2.1288(16) 8_575
Fe1 N1 2.1288(16) .
Fe1 N2 2.221(3) .
Fe1 N3 2.237(2) .
Fe1 Cl1 2.2407(7) 8_575
N2 C1 1.488(3) 8_575
N3 C7 1.489(3) 8_575
